data_4080841
loop_
_publ_author_name
'Song, Li-Cheng'
'Zhao, Gao-Yu'
'Xie, Zhao-Jun'
'Zhang, Ji-Wei'

_publ_section_title
;
 A Novel Acylmethylpyridinol Ligand Containing Dinuclear Iron Complex
 Closely Related to [Fe]-Hydrogenase
;
_journal_issue 9
_journal_name_full Organometallics
_journal_page_first 2509
_journal_paper_doi 10.1021/om400240e
_journal_volume 32
_journal_year 2013
_chemical_formula_sum 'C19 H16 Cl2 Fe I N O6'
_chemical_formula_weight 607.98
_chemical_name_systematic
; 
 ? 
;
_space_group_IT_number 2
_symmetry_cell_setting triclinic
_symmetry_space_group_name_Hall '-P 1'
_symmetry_space_group_name_H-M 'P -1'
_atom_sites_solution_hydrogens geom
_atom_sites_solution_primary direct
_atom_sites_solution_secondary difmap
_audit_creation_method SHELXL-97
_cell_angle_alpha 105.51(3)
_cell_angle_beta 101.09(3)
_cell_angle_gamma 101.13(3)
_cell_formula_units_Z 2
_cell_length_a 7.113(3)
_cell_length_b 12.396(5)
_cell_length_c 13.575(6)
_cell_measurement_reflns_used 4008
_cell_measurement_temperature 113(2)
_cell_measurement_theta_max 27.9
_cell_measurement_theta_min 1.6
_cell_volume 1093.3(9)
_computing_cell_refinement CrystalClear
_computing_data_collection CrystalClear
_computing_data_reduction CrystalClear
_computing_molecular_graphics 'Bruker SHELXTL'
_computing_publication_material 'CrystalStructure 3.8'
_computing_structure_refinement 'SHELXL-97 (Sheldrick, 1997)'
_computing_structure_solution 'SHELXS-97 (Sheldrick, 1990)'
_diffrn_ambient_temperature 113(2)
_diffrn_detector_area_resol_mean 14.22
_diffrn_measured_fraction_theta_full 0.994
_diffrn_measured_fraction_theta_max 0.994
_diffrn_measurement_device_type 'Rigaku Saturn724 CCD'
_diffrn_measurement_method '\w and \f scans'
_diffrn_radiation_monochromator multilayer
_diffrn_radiation_source 'rotating anode'
_diffrn_radiation_type MoK\a
_diffrn_radiation_wavelength 0.71073
_diffrn_reflns_av_R_equivalents 0.0495
_diffrn_reflns_av_sigmaI/netI 0.0877
_diffrn_reflns_limit_h_max 7
_diffrn_reflns_limit_h_min -8
_diffrn_reflns_limit_k_max 14
_diffrn_reflns_limit_k_min -14
_diffrn_reflns_limit_l_max 16
_diffrn_reflns_limit_l_min -16
_diffrn_reflns_number 9253
_diffrn_reflns_theta_full 25.02
_diffrn_reflns_theta_max 25.02
_diffrn_reflns_theta_min 1.61
_diffrn_standards_decay_% 0
_diffrn_standards_interval_count 0
_diffrn_standards_interval_time 0
_diffrn_standards_number 0
_exptl_absorpt_coefficient_mu 2.382
_exptl_absorpt_correction_T_max 0.7967
_exptl_absorpt_correction_T_min 0.6473
_exptl_absorpt_correction_type multi-scan
_exptl_absorpt_process_details CrystalClear
_exptl_crystal_colour brown
_exptl_crystal_density_diffrn 1.847
_exptl_crystal_density_method 'not measured'
_exptl_crystal_description Prism
_exptl_crystal_F_000 596
_exptl_crystal_size_max 0.20
_exptl_crystal_size_mid 0.18
_exptl_crystal_size_min 0.10
_refine_diff_density_max 1.020
_refine_diff_density_min -0.904
_refine_diff_density_rms 0.117
_refine_ls_extinction_method none
_refine_ls_goodness_of_fit_ref 0.984
_refine_ls_hydrogen_treatment constr
_refine_ls_matrix_type full
_refine_ls_number_parameters 291
_refine_ls_number_reflns 3842
_refine_ls_number_restraints 22
_refine_ls_restrained_S_all 0.997
_refine_ls_R_factor_all 0.0367
_refine_ls_R_factor_gt 0.0302
_refine_ls_shift/su_max 0.001
_refine_ls_shift/su_mean 0.000
_refine_ls_structure_factor_coef Fsqd
_refine_ls_weighting_details 'calc w=1/[\s^2^(Fo^2^)+(0.0000P)^2^+0.0000P] where P=(Fo^2^+2Fc^2^)/3'
_refine_ls_weighting_scheme calc
_refine_ls_wR_factor_gt 0.0553
_refine_ls_wR_factor_ref 0.0560
_reflns_number_gt 2980
_reflns_number_total 3842
_reflns_threshold_expression >2sigma(I)
_cod_data_source_file om400240e_si_003.cif
_cod_data_source_block m120912a1
_cod_depositor_comments
;
The following automatic conversions were performed:

'_symmetry_cell_setting' value 'Triclinic' changed to 'triclinic'
according to /home/saulius/struct/CIF-dictionaries/cif_core.dic
dictionary named 'cif_core.dic' version 2.3.1 from 2005-06-27.

Automatic conversion script
Id: cif_fix_values 1891 2012-01-12 08:04:46Z andrius 
;
_cod_original_cell_volume 1093.3(7)
_cod_original_sg_symbol_H-M P-1
_cod_database_code 4080841

loop_
_symmetry_equiv_pos_as_xyz
'x, y, z'
'-x, -y, -z'

loop_
_atom_site_label
_atom_site_type_symbol
_atom_site_fract_x
_atom_site_fract_y
_atom_site_fract_z
_atom_site_U_iso_or_equiv
_atom_site_adp_type
_atom_site_occupancy
_atom_site_symmetry_multiplicity
_atom_site_calc_flag
_atom_site_refinement_flags
_atom_site_disorder_assembly
_atom_site_disorder_group
Fe1 Fe -0.24991(8) 0.55468(5) 0.32228(5) 0.01185(16) Uani 1 1 d . . .
I1 I -0.57927(4) 0.60907(2) 0.24593(2) 0.01734(9) Uani 1 1 d . . .
O1 O -0.1858(4) 0.7540(2) 0.5217(2) 0.0245(8) Uani 1 1 d . . .
O2 O 0.0999(4) 0.4849(3) 0.4068(3) 0.0300(9) Uani 1 1 d . . .
O3 O -0.4910(4) 0.3997(2) 0.4058(2) 0.0199(8) Uani 1 1 d . . .
O4 O -0.3787(4) 0.3177(2) 0.1822(2) 0.0251(8) Uani 1 1 d . . .
O5 O 0.0673(4) 0.7901(2) 0.3726(2) 0.0138(7) Uani 1 1 d . . .
O6 O 0.4825(4) 1.0128(2) 0.8608(3) 0.0295(8) Uani 1 1 d . . .
N1 N -0.1146(4) 0.6357(3) 0.2328(3) 0.0110(8) Uani 1 1 d . . .
C1 C -0.2037(6) 0.6842(3) 0.4440(4) 0.0157(11) Uani 1 1 d . . .
C2 C -0.0351(6) 0.5131(4) 0.3709(4) 0.0194(11) Uani 1 1 d . . .
C3 C -0.3992(6) 0.4623(3) 0.3745(3) 0.0132(10) Uani 1 1 d . . .
C4 C -0.3209(6) 0.4184(3) 0.1924(4) 0.0150(10) Uani 1 1 d . . .
C5 C -0.2973(6) 0.4560(3) 0.0961(3) 0.0181(11) Uani 1 1 d . . .
H5A H -0.2385 0.4019 0.0515 0.022 Uiso 1 1 calc R . .
H5B H -0.4296 0.4520 0.0534 0.022 Uiso 1 1 calc R . .
C6 C -0.1684(6) 0.5765(3) 0.1275(3) 0.0136(10) Uani 1 1 d . . .
C7 C -0.1097(6) 0.6252(3) 0.0533(3) 0.0180(11) Uani 1 1 d . . .
H7 H -0.1510 0.5827 -0.0200 0.022 Uiso 1 1 calc R . .
C8 C 0.0106(6) 0.7376(3) 0.0894(3) 0.0201(11) Uani 1 1 d . . .
H8 H 0.0488 0.7737 0.0402 0.024 Uiso 1 1 calc R . .
C9 C 0.0752(6) 0.7971(3) 0.1967(4) 0.0159(10) Uani 1 1 d . . .
H9 H 0.1594 0.8736 0.2222 0.019 Uiso 1 1 calc R . .
C10 C 0.0129(6) 0.7415(3) 0.2672(3) 0.0134(10) Uani 1 1 d . . .
C11 C 0.2271(5) 0.8971(3) 0.4150(3) 0.0170(11) Uani 1 1 d . . .
H11A H 0.1811 0.9607 0.3952 0.020 Uiso 1 1 calc R . .
H11B H 0.3419 0.8862 0.3858 0.020 Uiso 1 1 calc R . .
C12 C 0.2862(6) 0.9264(3) 0.5331(4) 0.0163(11) Uani 1 1 d . . .
C13 C 0.2576(6) 1.0260(3) 0.5983(4) 0.0174(11) Uani 1 1 d . . .
H13 H 0.1930 1.0737 0.5673 0.021 Uiso 1 1 calc R . .
C14 C 0.3210(6) 1.0575(3) 0.7074(4) 0.0196(11) Uani 1 1 d . . .
H14 H 0.3011 1.1266 0.7501 0.024 Uiso 1 1 calc R . .
C15 C 0.4125(6) 0.9892(4) 0.7542(4) 0.0191(11) Uani 1 1 d . . .
C16 C 0.4418(6) 0.8875(4) 0.6907(4) 0.0238(12) Uani 1 1 d . . .
H16 H 0.5050 0.8398 0.7225 0.029 Uiso 1 1 calc R . .
C17 C 0.3786(6) 0.8565(3) 0.5810(4) 0.0214(11) Uani 1 1 d . . .
H17 H 0.3981 0.7873 0.5383 0.026 Uiso 1 1 calc R . .
C18 C 0.4668(6) 1.1199(3) 0.9294(3) 0.0330(13) Uani 1 1 d . . .
H18A H 0.5303 1.1848 0.9087 0.050 Uiso 1 1 calc R . .
H18B H 0.5329 1.1297 1.0028 0.050 Uiso 1 1 calc R . .
H18C H 0.3266 1.1181 0.9234 0.050 Uiso 1 1 calc R . .
Cl1 Cl -0.0291(13) 0.9372(4) 0.8818(11) 0.090(2) Uani 0.67(2) 1 d PDU A 1
C19 C 0.019(3) 0.8164(7) 0.7931(13) 0.027(4) Uani 0.67(2) 1 d PD A 1
H19A H -0.0241 0.8157 0.7191 0.033 Uiso 0.67(2) 1 calc PR A 1
H19B H 0.1629 0.8208 0.8099 0.033 Uiso 0.67(2) 1 calc PR A 1
Cl1' Cl -0.0540(14) 0.9344(8) 0.8282(17) 0.061(3) Uani 0.33(2) 1 d PDU A 2
C19' C 0.049(5) 0.8139(17) 0.816(3) 0.050(13) Uani 0.33(2) 1 d PD A 2
H19D H 0.0961 0.7990 0.7507 0.060 Uiso 0.33(2) 1 calc PR A 2
H19C H 0.1647 0.8329 0.8768 0.060 Uiso 0.33(2) 1 calc PR A 2
Cl2 Cl -0.11651(18) 0.69011(11) 0.81036(11) 0.0417(4) Uani 1 1 d D . .

loop_
_atom_site_aniso_label
_atom_site_aniso_U_11
_atom_site_aniso_U_22
_atom_site_aniso_U_33
_atom_site_aniso_U_23
_atom_site_aniso_U_13
_atom_site_aniso_U_12
Fe1 0.0106(4) 0.0122(3) 0.0119(4) 0.0042(3) 0.0024(3) 0.0009(3)
I1 0.01183(17) 0.01765(17) 0.02238(19) 0.00718(13) 0.00315(14) 0.00349(13)
O1 0.031(2) 0.0226(18) 0.016(2) 0.0023(15) 0.0089(17) 0.0001(16)
O2 0.023(2) 0.052(2) 0.022(2) 0.0170(18) 0.0084(18) 0.0167(18)
O3 0.0224(18) 0.0166(17) 0.023(2) 0.0089(15) 0.0095(16) 0.0018(14)
O4 0.036(2) 0.0119(17) 0.024(2) 0.0047(15) 0.0064(17) 0.0015(15)
O5 0.0104(16) 0.0135(16) 0.0113(18) 0.0010(13) 0.0005(14) -0.0044(13)
O6 0.040(2) 0.0263(19) 0.016(2) 0.0007(16) 0.0031(18) 0.0061(16)
N1 0.0078(19) 0.0113(18) 0.013(2) 0.0043(16) 0.0028(17) 0.0003(16)
C1 0.008(2) 0.019(3) 0.025(3) 0.016(2) 0.005(2) 0.001(2)
C2 0.018(3) 0.023(3) 0.016(3) 0.006(2) 0.009(2) 0.000(2)
C3 0.008(2) 0.014(2) 0.013(3) -0.001(2) -0.002(2) 0.0049(19)
C4 0.006(2) 0.018(2) 0.022(3) 0.007(2) 0.004(2) 0.004(2)
C5 0.021(3) 0.018(2) 0.012(3) 0.003(2) 0.003(2) 0.001(2)
C6 0.006(2) 0.018(2) 0.015(3) 0.004(2) 0.001(2) 0.0032(19)
C7 0.019(3) 0.024(3) 0.007(3) 0.003(2) 0.001(2) 0.001(2)
C8 0.019(3) 0.028(3) 0.016(3) 0.013(2) 0.008(2) 0.002(2)
C9 0.014(2) 0.015(2) 0.020(3) 0.007(2) 0.006(2) 0.001(2)
C10 0.006(2) 0.017(2) 0.015(3) 0.004(2) 0.000(2) 0.0031(19)
C11 0.010(2) 0.016(2) 0.017(3) 0.002(2) -0.001(2) -0.0056(19)
C12 0.010(2) 0.015(2) 0.018(3) 0.002(2) 0.004(2) -0.006(2)
C13 0.016(3) 0.014(2) 0.022(3) 0.006(2) 0.004(2) 0.005(2)
C14 0.015(3) 0.014(2) 0.023(3) -0.002(2) 0.007(2) 0.000(2)
C15 0.023(3) 0.018(2) 0.012(3) 0.003(2) 0.003(2) -0.001(2)
C16 0.031(3) 0.018(3) 0.025(3) 0.010(2) 0.006(3) 0.008(2)
C17 0.026(3) 0.015(2) 0.018(3) 0.000(2) 0.003(2) 0.002(2)
C18 0.045(3) 0.028(3) 0.016(3) -0.004(2) 0.004(3) 0.003(3)
Cl1 0.114(3) 0.0373(18) 0.132(6) 0.028(3) 0.063(4) 0.021(2)
C19 0.027(7) 0.025(8) 0.025(6) 0.016(5) -0.002(5) -0.006(5)
Cl1' 0.041(4) 0.038(3) 0.107(8) 0.019(4) 0.026(4) 0.016(3)
C19' 0.07(3) 0.05(2) 0.05(2) 0.038(16) 0.04(2) 0.010(16)
Cl2 0.0404(8) 0.0410(8) 0.0360(9) 0.0115(7) 0.0086(7) -0.0048(7)

loop_
_atom_type_symbol
_atom_type_description
_atom_type_scat_dispersion_real
_atom_type_scat_dispersion_imag
_atom_type_scat_source
C C 0.0033 0.0016 'International Tables Vol C Tables 4.2.6.8 and 6.1.1.4'
H H 0.0000 0.0000 'International Tables Vol C Tables 4.2.6.8 and 6.1.1.4'
N N 0.0061 0.0033 'International Tables Vol C Tables 4.2.6.8 and 6.1.1.4'
O O 0.0106 0.0060 'International Tables Vol C Tables 4.2.6.8 and 6.1.1.4'
Cl Cl 0.1484 0.1585 'International Tables Vol C Tables 4.2.6.8 and 6.1.1.4'
Fe Fe 0.3463 0.8444 'International Tables Vol C Tables 4.2.6.8 and 6.1.1.4'
I I -0.4742 1.8119 'International Tables Vol C Tables 4.2.6.8 and 6.1.1.4'

loop_
_geom_angle_atom_site_label_1
_geom_angle_atom_site_label_2
_geom_angle_atom_site_label_3
_geom_angle
C2 Fe1 C3 91.92(18)
C2 Fe1 C1 94.43(19)
C3 Fe1 C1 92.04(18)
C2 Fe1 C4 89.67(19)
C3 Fe1 C4 85.96(18)
C1 Fe1 C4 175.50(16)
C2 Fe1 N1 92.54(15)
C3 Fe1 N1 167.90(17)
C1 Fe1 N1 98.82(15)
C4 Fe1 N1 82.82(15)
C2 Fe1 I1 177.93(14)
C3 Fe1 I1 86.81(13)
C1 Fe1 I1 87.25(13)
C4 Fe1 I1 88.61(12)
N1 Fe1 I1 88.39(9)
C10 O5 C11 116.5(3)
C15 O6 C18 117.6(3)
C10 N1 C6 118.6(3)
C10 N1 Fe1 126.5(3)
C6 N1 Fe1 114.8(3)
O1 C1 Fe1 172.7(4)
O2 C2 Fe1 176.3(4)
O3 C3 Fe1 177.0(4)
O4 C4 C5 119.9(4)
O4 C4 Fe1 129.1(3)
C5 C4 Fe1 111.1(3)
C6 C5 C4 111.8(4)
C6 C5 H5A 109.3
C4 C5 H5A 109.3
C6 C5 H5B 109.3
C4 C5 H5B 109.3
H5A C5 H5B 107.9
N1 C6 C7 122.3(4)
N1 C6 C5 115.6(4)
C7 C6 C5 122.0(4)
C8 C7 C6 118.3(4)
C8 C7 H7 120.9
C6 C7 H7 120.9
C9 C8 C7 120.2(4)
C9 C8 H8 119.9
C7 C8 H8 119.9
C8 C9 C10 118.3(4)
C8 C9 H9 120.8
C10 C9 H9 120.8
O5 C10 N1 114.4(4)
O5 C10 C9 123.6(4)
N1 C10 C9 121.9(4)
O5 C11 C12 107.9(3)
O5 C11 H11A 110.1
C12 C11 H11A 110.1
O5 C11 H11B 110.1
C12 C11 H11B 110.1
H11A C11 H11B 108.4
C13 C12 C17 118.0(4)
C13 C12 C11 121.0(4)
C17 C12 C11 120.9(4)
C14 C13 C12 121.6(4)
C14 C13 H13 119.2
C12 C13 H13 119.2
C15 C14 C13 120.3(4)
C15 C14 H14 119.9
C13 C14 H14 119.9
O6 C15 C14 125.0(4)
O6 C15 C16 115.5(4)
C14 C15 C16 119.5(5)
C17 C16 C15 120.0(4)
C17 C16 H16 120.0
C15 C16 H16 120.0
C16 C17 C12 120.5(4)
C16 C17 H17 119.8
C12 C17 H17 119.8
O6 C18 H18A 109.5
O6 C18 H18B 109.5
H18A C18 H18B 109.5
O6 C18 H18C 109.5
H18A C18 H18C 109.5
H18B C18 H18C 109.5
Cl2 C19 Cl1 106.6(6)
Cl2 C19 H19A 110.4
Cl1 C19 H19A 110.4
Cl2 C19 H19B 110.4
Cl1 C19 H19B 110.4
H19A C19 H19B 108.6
Cl2 C19' Cl1' 113.2(16)
Cl2 C19' H19D 108.9
Cl1' C19' H19D 108.9
Cl2 C19' H19C 108.9
Cl1' C19' H19C 108.9
H19D C19' H19C 107.7
C19' Cl2 C19 11.4(17)

loop_
_geom_bond_atom_site_label_1
_geom_bond_atom_site_label_2
_geom_bond_distance
Fe1 C2 1.770(4)
Fe1 C3 1.788(4)
Fe1 C1 1.893(5)
Fe1 C4 1.989(4)
Fe1 N1 2.035(3)
Fe1 I1 2.6582(11)
O1 C1 1.138(5)
O2 C2 1.150(5)
O3 C3 1.138(4)
O4 C4 1.198(4)
O5 C10 1.340(5)
O5 C11 1.463(4)
O6 C15 1.367(5)
O6 C18 1.442(4)
N1 C10 1.346(4)
N1 C6 1.359(5)
C4 C5 1.528(5)
C5 C6 1.495(5)
C5 H5A 0.9900
C5 H5B 0.9900
C6 C7 1.394(5)
C7 C8 1.387(5)
C7 H7 0.9500
C8 C9 1.384(6)
C8 H8 0.9500
C9 C10 1.409(5)
C9 H9 0.9500
C11 C12 1.501(6)
C11 H11A 0.9900
C11 H11B 0.9900
C12 C13 1.390(5)
C12 C17 1.402(5)
C13 C14 1.383(6)
C13 H13 0.9500
C14 C15 1.374(5)
C14 H14 0.9500
C15 C16 1.401(5)
C16 C17 1.391(6)
C16 H16 0.9500
C17 H17 0.9500
C18 H18A 0.9800
C18 H18B 0.9800
C18 H18C 0.9800
Cl1 C19 1.790(8)
C19 Cl2 1.771(10)
C19 H19A 0.9900
C19 H19B 0.9900
Cl1' C19' 1.768(10)
C19' Cl2 1.72(3)
C19' H19D 0.9900
C19' H19C 0.9900

loop_
_geom_torsion_atom_site_label_1
_geom_torsion_atom_site_label_2
_geom_torsion_atom_site_label_3
_geom_torsion_atom_site_label_4
_geom_torsion
C2 Fe1 N1 C10 -79.0(3)
C3 Fe1 N1 C10 169.5(6)
C1 Fe1 N1 C10 15.9(3)
C4 Fe1 N1 C10 -168.4(3)
I1 Fe1 N1 C10 102.8(3)
C2 Fe1 N1 C6 103.9(3)
C3 Fe1 N1 C6 -7.6(8)
C1 Fe1 N1 C6 -161.2(3)
C4 Fe1 N1 C6 14.6(3)
I1 Fe1 N1 C6 -74.2(3)
C2 Fe1 C1 O1 -85(3)
C3 Fe1 C1 O1 8(3)
C4 Fe1 C1 O1 71(4)
N1 Fe1 C1 O1 -178(3)
I1 Fe1 C1 O1 94(3)
C3 Fe1 C2 O2 -27(6)
C1 Fe1 C2 O2 65(6)
C4 Fe1 C2 O2 -113(6)
N1 Fe1 C2 O2 164(6)
I1 Fe1 C2 O2 -80(8)
C2 Fe1 C3 O3 -49(8)
C1 Fe1 C3 O3 -144(8)
C4 Fe1 C3 O3 40(8)
N1 Fe1 C3 O3 62(8)
I1 Fe1 C3 O3 129(8)
C2 Fe1 C4 O4 70.9(4)
C3 Fe1 C4 O4 -21.0(4)
C1 Fe1 C4 O4 -85(2)
N1 Fe1 C4 O4 163.5(4)
I1 Fe1 C4 O4 -107.9(4)
C2 Fe1 C4 C5 -110.2(3)
C3 Fe1 C4 C5 157.8(3)
C1 Fe1 C4 C5 94(2)
N1 Fe1 C4 C5 -17.6(3)
I1 Fe1 C4 C5 70.9(3)
O4 C4 C5 C6 -162.5(4)
Fe1 C4 C5 C6 18.6(4)
C10 N1 C6 C7 -5.5(6)
Fe1 N1 C6 C7 171.7(3)
C10 N1 C6 C5 175.3(3)
Fe1 N1 C6 C5 -7.4(4)
C4 C5 C6 N1 -7.3(5)
C4 C5 C6 C7 173.5(4)
N1 C6 C7 C8 1.1(6)
C5 C6 C7 C8 -179.8(4)
C6 C7 C8 C9 2.2(6)
C7 C8 C9 C10 -1.0(6)
C11 O5 C10 N1 171.3(3)
C11 O5 C10 C9 -11.4(5)
C6 N1 C10 O5 -175.9(3)
Fe1 N1 C10 O5 7.2(5)
C6 N1 C10 C9 6.8(6)
Fe1 N1 C10 C9 -170.2(3)
C8 C9 C10 O5 179.3(4)
C8 C9 C10 N1 -3.6(6)
C10 O5 C11 C12 -171.3(3)
O5 C11 C12 C13 -115.0(4)
O5 C11 C12 C17 67.4(5)
C17 C12 C13 C14 1.2(6)
C11 C12 C13 C14 -176.5(4)
C12 C13 C14 C15 -0.8(6)
C18 O6 C15 C14 -2.8(6)
C18 O6 C15 C16 176.3(3)
C13 C14 C15 O6 179.3(4)
C13 C14 C15 C16 0.2(6)
O6 C15 C16 C17 -179.1(4)
C14 C15 C16 C17 0.1(7)
C15 C16 C17 C12 0.3(7)
C13 C12 C17 C16 -0.9(6)
C11 C12 C17 C16 176.7(4)
Cl1' C19' Cl2 C19 60(3)
Cl1 C19 Cl2 C19' -81(3)
